data_7121105
loop_
_publ_author_name
'Roy, Arundhati'
'Gautam, Amitosh'
'Malla, Javid Ahmad'
'Sarkar, Sohini'
'Mukherjee, Arnab'
'Talukdar, Pinaki'

_publ_section_title
;
 Self-assembly of small-molecule fumaramides allows transmembrane chloride
 channel formation.
;
_journal_issue 16
_journal_name_full 'Chemical communications (Cambridge, England)'
_journal_page_first 2024
_journal_page_last 2027
_journal_paper_doi 10.1039/c7cc08693h
_journal_volume 54
_journal_year 2018
_chemical_formula_moiety 'C16 H26 N2 O2'
_chemical_formula_sum 'C16 H26 N2 O2'
_chemical_formula_weight 278.39
_space_group_crystal_system monoclinic
_space_group_IT_number 14
_space_group_name_Hall '-P 2yn'
_space_group_name_H-M_alt 'P 1 21/n 1'
_symmetry_space_group_name_Hall '-P 2yn'
_symmetry_space_group_name_H-M 'P 1 21/n 1'
_atom_sites_solution_hydrogens geom
_audit_creation_method SHELXL-2014/7
_audit_update_record
;
2017-02-24 deposited with the CCDC.
2018-01-05 downloaded from the CCDC.
;
_cell_angle_alpha 90
_cell_angle_beta 90.562(3)
_cell_angle_gamma 90
_cell_formula_units_Z 8
_cell_length_a 9.9736(15)
_cell_length_b 23.058(3)
_cell_length_c 14.051(2)
_cell_measurement_reflns_used 4039
_cell_measurement_temperature 296(2)
_cell_measurement_theta_max 21.36
_cell_measurement_theta_min 2.22
_cell_volume 3231.2(8)
_computing_structure_refinement 'SHELXL-2014/7 (Sheldrick, 2014)'
_diffrn_ambient_temperature 296(2)
_diffrn_measured_fraction_theta_full 1.000
_diffrn_measured_fraction_theta_max 0.994
_diffrn_measurement_device_type 'Bruker APEX-II CCD'
_diffrn_measurement_method '\f and \w scans'
_diffrn_radiation_type MoK\a
_diffrn_radiation_wavelength 0.71073
_diffrn_reflns_av_R_equivalents 0.1161
_diffrn_reflns_av_unetI/netI 0.0830
_diffrn_reflns_Laue_measured_fraction_full 1.000
_diffrn_reflns_Laue_measured_fraction_max 0.994
_diffrn_reflns_limit_h_max 12
_diffrn_reflns_limit_h_min -13
_diffrn_reflns_limit_k_max 30
_diffrn_reflns_limit_k_min -30
_diffrn_reflns_limit_l_max 18
_diffrn_reflns_limit_l_min -18
_diffrn_reflns_number 59899
_diffrn_reflns_point_group_measured_fraction_full 1.000
_diffrn_reflns_point_group_measured_fraction_max 0.994
_diffrn_reflns_theta_full 25.242
_diffrn_reflns_theta_max 28.402
_diffrn_reflns_theta_min 1.697
_exptl_absorpt_coefficient_mu 0.075
_exptl_absorpt_correction_T_max 0.987
_exptl_absorpt_correction_T_min 0.984
_exptl_absorpt_correction_type multi-scan
_exptl_absorpt_process_details 'multi-scan absorption correction'
_exptl_crystal_colour colorless
_exptl_crystal_density_diffrn 1.145
_exptl_crystal_density_meas ?
_exptl_crystal_description block
_exptl_crystal_F_000 1216
_exptl_crystal_size_max 0.22
_exptl_crystal_size_mid 0.20
_exptl_crystal_size_min 0.18
_refine_diff_density_max 0.196
_refine_diff_density_min -0.250
_refine_diff_density_rms 0.052
_refine_ls_extinction_method none
_refine_ls_goodness_of_fit_ref 0.972
_refine_ls_hydrogen_treatment constr
_refine_ls_matrix_type full
_refine_ls_number_parameters 361
_refine_ls_number_reflns 8077
_refine_ls_number_restraints 0
_refine_ls_restrained_S_all 0.972
_refine_ls_R_factor_all 0.1241
_refine_ls_R_factor_gt 0.0570
_refine_ls_shift/su_max 0.001
_refine_ls_shift/su_mean 0.000
_refine_ls_structure_factor_coef Fsqd
_refine_ls_weighting_details 'w=1/[\s^2^(Fo^2^)+(0.1000P)^2^] where P=(Fo^2^+2Fc^2^)/3'
_refine_ls_weighting_scheme calc
_refine_ls_wR_factor_gt 0.1439
_refine_ls_wR_factor_ref 0.1885
_reflns_Friedel_coverage 0.000
_reflns_number_gt 4421
_reflns_number_total 8077
_reflns_threshold_expression 'I > 2\s(I)'
_cod_data_source_file c7cc08693h2.cif
_cod_data_source_block Compound3a
_cod_depositor_comments
;
The following automatic conversions were performed:

'_exptl_crystal_density_meas' value 'not measured' was changed to '?'
- the value is perceived as not measured.

Automatic conversion script
Id: cif_fix_values 4973 2017-02-22 13:04:09Z antanas 

 Adding full bibliography for 7121103--7121105.cif.
;
_cod_database_code 7121105
_shelx_shelxl_version_number 2014/7
_shelx_space_group_comment
;
The symmetry employed for this shelxl refinement is uniquely defined
by the following loop, which should always be used as a source of
symmetry information in preference to the above space-group names.
They are only intended as comments.
;

loop_
_space_group_symop_operation_xyz
'x, y, z'
'-x+1/2, y+1/2, -z+1/2'
'-x, -y, -z'
'x-1/2, -y-1/2, z-1/2'

loop_
_atom_site_label
_atom_site_type_symbol
_atom_site_fract_x
_atom_site_fract_y
_atom_site_fract_z
_atom_site_U_iso_or_equiv
_atom_site_adp_type
_atom_site_occupancy
_atom_site_site_symmetry_order
_atom_site_calc_flag
_atom_site_refinement_flags_posn
_atom_site_refinement_flags_adp
O1 O 0.05861(14) 0.13503(5) 0.90416(9) 0.0340(3) Uani 1 1 d . .
O2 O 0.15940(15) -0.00967(6) 0.69823(10) 0.0398(4) Uani 1 1 d . .
O3 O 0.16667(16) 1.02430(6) 0.18843(11) 0.0456(4) Uani 1 1 d . .
O4 O 0.38773(17) 0.91851(7) 0.41047(10) 0.0492(4) Uani 1 1 d . .
N1 N 0.07582(17) 0.10927(7) 1.05760(11) 0.0311(4) Uani 1 1 d . .
H4 H 0.0912 0.0819 1.0978 0.037 Uiso 1 1 calc R U
N2 N 0.09223(17) 0.08059(7) 0.73858(11) 0.0329(4) Uani 1 1 d . .
H5 H 0.0642 0.1024 0.7839 0.039 Uiso 1 1 calc R U
N3 N 0.32433(17) 0.93683(7) 0.56042(12) 0.0356(4) Uani 1 1 d . .
H32 H 0.2741 0.9572 0.5970 0.043 Uiso 1 1 calc R U
N4 N 0.31886(17) 0.95902(7) 0.23957(12) 0.0334(4) Uani 1 1 d . .
H30 H 0.3544 0.9424 0.2885 0.040 Uiso 1 1 calc R U
C1 C 0.0789(3) 0.26130(10) 1.23057(18) 0.0587(7) Uani 1 1 d . .
H1 H 0.0539 0.2993 1.2540 0.070 Uiso 1 1 calc R U
H3 H 0.1508 0.2466 1.2707 0.070 Uiso 1 1 calc R U
C2 C 0.1276(3) 0.26659(9) 1.12936(17) 0.0495(6) Uani 1 1 d . .
H21 H 0.2063 0.2913 1.1281 0.059 Uiso 1 1 calc R U
H20 H 0.0584 0.2846 1.0904 0.059 Uiso 1 1 calc R U
C3 C 0.1620(2) 0.20761(9) 1.08834(15) 0.0374(5) Uani 1 1 d . .
H18 H 0.2370 0.1912 1.1236 0.045 Uiso 1 1 calc R U
H19 H 0.1887 0.2120 1.0225 0.045 Uiso 1 1 calc R U
C4 C 0.0425(2) 0.16665(8) 1.09356(14) 0.0299(4) Uani 1 1 d . .
H22 H -0.0301 0.1826 1.0540 0.036 Uiso 1 1 calc R U
C5 C 0.08349(19) 0.09750(8) 0.96484(13) 0.0279(4) Uani 1 1 d . .
C6 C 0.1214(2) 0.03645(8) 0.94389(14) 0.0303(4) Uani 1 1 d . .
H17 H 0.1371 0.0136 0.9974 0.036 Uiso 1 1 calc R U
C7 C 0.1368(2) 0.00895(8) 0.86112(14) 0.0307(4) Uani 1 1 d . .
H16 H 0.1566 -0.0302 0.8688 0.037 Uiso 1 1 calc R U
C8 C 0.12948(19) 0.02668(8) 0.75948(14) 0.0301(4) Uani 1 1 d . .
C9 C 0.0966(2) 0.10451(8) 0.64298(13) 0.0312(4) Uani 1 1 d . .
H15 H 0.0749 0.0736 0.5976 0.037 Uiso 1 1 calc R U
C10 C 0.2367(2) 0.12713(10) 0.62147(16) 0.0418(5) Uani 1 1 d . .
H14 H 0.2999 0.0952 0.6240 0.050 Uiso 1 1 calc R U
H13 H 0.2629 0.1551 0.6698 0.050 Uiso 1 1 calc R U
C11 C 0.2430(2) 0.15578(11) 0.52384(18) 0.0485(6) Uani 1 1 d . .
H12 H 0.3315 0.1721 0.5147 0.058 Uiso 1 1 calc R U
H11 H 0.2277 0.1268 0.4748 0.058 Uiso 1 1 calc R U
C12 C 0.1383(3) 0.20337(10) 0.51464(17) 0.0495(6) Uani 1 1 d . .
H6 H 0.1594 0.2343 0.5590 0.059 Uiso 1 1 calc R U
H2 H 0.1402 0.2193 0.4508 0.059 Uiso 1 1 calc R U
C13 C -0.0405(3) 0.22099(10) 1.23605(19) 0.0579(7) Uani 1 1 d . .
H26 H -0.1152 0.2376 1.2008 0.070 Uiso 1 1 calc R U
H25 H -0.0672 0.2169 1.3019 0.070 Uiso 1 1 calc R U
C14 C -0.0077(3) 0.16163(9) 1.19553(16) 0.0472(6) Uani 1 1 d . .
H24 H -0.0873 0.1375 1.1965 0.057 Uiso 1 1 calc R U
H23 H 0.0605 0.1432 1.2348 0.057 Uiso 1 1 calc R U
C15 C -0.0009(2) 0.18018(11) 0.53482(17) 0.0493(6) Uani 1 1 d . .
H10 H -0.0254 0.1519 0.4866 0.059 Uiso 1 1 calc R U
H9 H -0.0651 0.2117 0.5313 0.059 Uiso 1 1 calc R U
C16 C -0.0076(2) 0.15198(9) 0.63278(15) 0.0389(5) Uani 1 1 d . .
H7 H 0.0074 0.1812 0.6815 0.047 Uiso 1 1 calc R U
H8 H -0.0963 0.1357 0.6419 0.047 Uiso 1 1 calc R U
C17 C 0.4919(3) 0.81359(10) 0.75523(16) 0.0454(6) Uani 1 1 d . .
H38 H 0.4194 0.8176 0.8002 0.055 Uiso 1 1 calc R U
H27 H 0.5552 0.7855 0.7807 0.055 Uiso 1 1 calc R U
C18 C 0.4364(3) 0.79180(10) 0.66081(16) 0.0486(6) Uani 1 1 d . .
H39 H 0.3875 0.7560 0.6709 0.058 Uiso 1 1 calc R U
H40 H 0.5098 0.7836 0.6181 0.058 Uiso 1 1 calc R U
C19 C 0.3434(2) 0.83653(9) 0.61555(16) 0.0415(5) Uani 1 1 d . .
H41 H 0.3128 0.8225 0.5540 0.050 Uiso 1 1 calc R U
H42 H 0.2655 0.8418 0.6554 0.050 Uiso 1 1 calc R U
C20 C 0.4142(2) 0.89414(8) 0.60317(14) 0.0331(5) Uani 1 1 d . .
H33 H 0.4900 0.8884 0.5604 0.040 Uiso 1 1 calc R U
C21 C 0.3170(2) 0.94554(9) 0.46696(14) 0.0345(5) Uani 1 1 d . .
C22 C 0.2138(2) 0.98915(9) 0.43827(15) 0.0377(5) Uani 1 1 d . .
H31 H 0.1670 1.0052 0.4887 0.045 Uiso 1 1 calc R U
C23 C 0.1769(2) 1.00907(9) 0.35292(15) 0.0354(5) Uani 1 1 d . .
H43 H 0.1082 1.0363 0.3558 0.043 Uiso 1 1 calc R U
C24 C 0.2217(2) 0.99736(8) 0.25370(15) 0.0328(5) Uani 1 1 d . .
C25 C 0.3684(2) 0.94354(9) 0.14600(14) 0.0341(5) Uani 1 1 d . .
H48 H 0.3662 0.9782 0.1056 0.041 Uiso 1 1 calc R U
C26 C 0.5126(2) 0.92321(10) 0.15553(16) 0.0423(5) Uani 1 1 d . .
H49 H 0.5178 0.8929 0.2033 0.051 Uiso 1 1 calc R U
H50 H 0.5680 0.9553 0.1771 0.051 Uiso 1 1 calc R U
C27 C 0.5674(2) 0.90008(11) 0.06186(18) 0.0521(6) Uani 1 1 d . .
H52 H 0.5761 0.9318 0.0171 0.062 Uiso 1 1 calc R U
H51 H 0.6559 0.8838 0.0729 0.062 Uiso 1 1 calc R U
C28 C 0.4769(2) 0.85404(10) 0.01933(16) 0.0426(5) Uani 1 1 d . .
H29 H 0.5117 0.8421 -0.0418 0.051 Uiso 1 1 calc R U
H28 H 0.4761 0.8204 0.0608 0.051 Uiso 1 1 calc R U
C29 C 0.5616(2) 0.87166(9) 0.74342(17) 0.0452(6) Uani 1 1 d . .
H37 H 0.6400 0.8668 0.7039 0.054 Uiso 1 1 calc R U
H36 H 0.5914 0.8857 0.8052 0.054 Uiso 1 1 calc R U
C30 C 0.4682(2) 0.91602(9) 0.69803(16) 0.0412(5) Uani 1 1 d . .
H35 H 0.3941 0.9237 0.7404 0.049 Uiso 1 1 calc R U
H34 H 0.5163 0.9521 0.6884 0.049 Uiso 1 1 calc R U
C31 C 0.2807(2) 0.89741(11) 0.10066(17) 0.0474(6) Uani 1 1 d . .
H47 H 0.1915 0.9130 0.0902 0.057 Uiso 1 1 calc R U
H46 H 0.2733 0.8648 0.1439 0.057 Uiso 1 1 calc R U
C32 C 0.3362(3) 0.87640(12) 0.00650(18) 0.0578(7) Uani 1 1 d . .
H44 H 0.2795 0.8457 -0.0187 0.069 Uiso 1 1 calc R U
H45 H 0.3359 0.9081 -0.0389 0.069 Uiso 1 1 calc R U

loop_
_atom_site_aniso_label
_atom_site_aniso_U_11
_atom_site_aniso_U_22
_atom_site_aniso_U_33
_atom_site_aniso_U_23
_atom_site_aniso_U_13
_atom_site_aniso_U_12
O1 0.0472(9) 0.0292(7) 0.0255(7) 0.0005(6) -0.0017(6) 0.0055(6)
O2 0.0498(9) 0.0376(8) 0.0322(8) -0.0057(6) 0.0069(7) 0.0115(7)
O3 0.0529(10) 0.0469(9) 0.0368(9) 0.0097(7) -0.0063(7) 0.0107(7)
O4 0.0657(11) 0.0564(10) 0.0254(8) 0.0007(7) 0.0040(7) 0.0331(8)
N1 0.0432(10) 0.0249(8) 0.0251(8) 0.0006(6) 0.0024(7) 0.0007(7)
N2 0.0443(10) 0.0299(9) 0.0246(9) -0.0001(7) 0.0050(7) 0.0050(7)
N3 0.0392(10) 0.0414(10) 0.0263(9) -0.0017(7) 0.0016(7) 0.0124(8)
N4 0.0392(10) 0.0374(9) 0.0235(9) 0.0026(7) -0.0023(7) 0.0059(7)
C1 0.092(2) 0.0416(13) 0.0422(15) -0.0145(11) 0.0136(14) -0.0122(13)
C2 0.0660(17) 0.0362(12) 0.0465(14) -0.0047(10) 0.0110(12) -0.0138(11)
C3 0.0411(13) 0.0376(11) 0.0334(12) -0.0023(9) 0.0022(9) -0.0059(9)
C4 0.0342(11) 0.0266(10) 0.0289(10) -0.0022(8) 0.0013(8) 0.0011(8)
C5 0.0298(10) 0.0286(10) 0.0252(10) -0.0002(8) 0.0004(8) -0.0019(8)
C6 0.0352(11) 0.0283(10) 0.0274(10) 0.0028(8) 0.0002(8) -0.0001(8)
C7 0.0348(11) 0.0248(9) 0.0325(11) 0.0010(8) 0.0011(8) 0.0019(8)
C8 0.0286(10) 0.0307(10) 0.0311(11) -0.0009(8) 0.0041(8) 0.0011(8)
C9 0.0376(11) 0.0322(10) 0.0239(10) -0.0007(8) 0.0019(8) 0.0026(9)
C10 0.0385(13) 0.0450(12) 0.0418(13) 0.0072(10) 0.0041(10) 0.0045(10)
C11 0.0517(15) 0.0484(14) 0.0457(14) 0.0102(11) 0.0144(11) 0.0025(11)
C12 0.0646(17) 0.0434(13) 0.0405(14) 0.0135(10) 0.0098(12) 0.0054(12)
C13 0.0800(19) 0.0447(14) 0.0497(15) -0.0135(11) 0.0306(14) -0.0068(13)
C14 0.0681(16) 0.0369(12) 0.0371(13) -0.0060(10) 0.0196(12) -0.0087(11)
C15 0.0524(15) 0.0538(14) 0.0419(14) 0.0124(11) -0.0021(11) 0.0143(11)
C16 0.0406(13) 0.0393(12) 0.0368(12) 0.0042(9) 0.0038(10) 0.0076(9)
C17 0.0560(15) 0.0455(13) 0.0347(12) 0.0104(10) -0.0095(11) -0.0052(11)
C18 0.0699(17) 0.0375(12) 0.0381(13) 0.0027(10) -0.0106(12) -0.0016(11)
C19 0.0523(14) 0.0391(12) 0.0328(11) -0.0052(9) -0.0110(10) -0.0018(10)
C20 0.0358(11) 0.0379(11) 0.0258(10) 0.0043(8) 0.0035(8) 0.0089(9)
C21 0.0414(12) 0.0366(11) 0.0255(10) -0.0005(8) 0.0002(9) 0.0092(9)
C22 0.0442(13) 0.0363(11) 0.0327(11) -0.0035(9) 0.0029(9) 0.0115(9)
C23 0.0399(12) 0.0314(11) 0.0349(12) 0.0002(9) -0.0015(9) 0.0082(9)
C24 0.0364(12) 0.0289(10) 0.0330(11) 0.0025(8) -0.0047(9) -0.0035(8)
C25 0.0419(12) 0.0350(11) 0.0252(10) 0.0029(8) -0.0007(9) -0.0017(9)
C26 0.0381(13) 0.0469(13) 0.0420(13) -0.0125(10) 0.0020(10) -0.0117(10)
C27 0.0459(14) 0.0573(15) 0.0533(15) -0.0111(12) 0.0166(12) -0.0121(11)
C28 0.0478(14) 0.0469(13) 0.0331(12) -0.0094(10) 0.0019(10) -0.0005(10)
C29 0.0476(14) 0.0454(13) 0.0424(13) 0.0060(10) -0.0146(11) -0.0059(10)
C30 0.0481(14) 0.0366(12) 0.0386(12) 0.0011(9) -0.0099(10) -0.0035(10)
C31 0.0334(12) 0.0589(15) 0.0499(14) -0.0140(12) -0.0051(10) 0.0018(10)
C32 0.0591(17) 0.0715(17) 0.0425(14) -0.0207(13) -0.0167(12) 0.0106(13)

loop_
_atom_type_symbol
_atom_type_description
_atom_type_scat_dispersion_real
_atom_type_scat_dispersion_imag
_atom_type_scat_source
C C 0.0033 0.0016 'International Tables Vol C Tables 4.2.6.8 and 6.1.1.4'
H H 0.0000 0.0000 'International Tables Vol C Tables 4.2.6.8 and 6.1.1.4'
N N 0.0061 0.0033 'International Tables Vol C Tables 4.2.6.8 and 6.1.1.4'
O O 0.0106 0.0060 'International Tables Vol C Tables 4.2.6.8 and 6.1.1.4'

loop_
_geom_angle_atom_site_label_1
_geom_angle_atom_site_label_2
_geom_angle_atom_site_label_3
_geom_angle
C5 N1 C4 122.65(16)
C5 N1 H4 118.7
C4 N1 H4 118.7
C8 N2 C9 123.25(16)
C8 N2 H5 118.4
C9 N2 H5 118.4
C21 N3 C20 122.47(16)
C21 N3 H32 118.8
C20 N3 H32 118.8
C24 N4 C25 123.62(17)
C24 N4 H30 118.2
C25 N4 H30 118.2
C2 C1 C13 110.9(2)
C2 C1 H1 109.4
C13 C1 H1 109.4
C2 C1 H3 109.4
C13 C1 H3 109.4
H1 C1 H3 108.0
C1 C2 C3 111.16(19)
C1 C2 H21 109.4
C3 C2 H21 109.4
C1 C2 H20 109.4
C3 C2 H20 109.4
H21 C2 H20 108.0
C2 C3 C4 110.91(18)
C2 C3 H18 109.5
C4 C3 H18 109.5
C2 C3 H19 109.5
C4 C3 H19 109.5
H18 C3 H19 108.0
N1 C4 C3 111.41(16)
N1 C4 C14 109.57(16)
C3 C4 C14 110.86(17)
N1 C4 H22 108.3
C3 C4 H22 108.3
C14 C4 H22 108.3
O1 C5 N1 121.16(17)
O1 C5 C6 125.07(17)
N1 C5 C6 113.76(16)
C7 C6 C5 130.80(18)
C7 C6 H17 114.6
C5 C6 H17 114.6
C6 C7 C8 134.54(18)
C6 C7 H16 112.7
C8 C7 H16 112.7
O2 C8 N2 123.19(18)
O2 C8 C7 118.10(17)
N2 C8 C7 118.71(17)
N2 C9 C16 109.57(16)
N2 C9 C10 110.43(17)
C16 C9 C10 111.31(17)
N2 C9 H15 108.5
C16 C9 H15 108.5
C10 C9 H15 108.5
C9 C10 C11 111.88(19)
C9 C10 H14 109.2
C11 C10 H14 109.2
C9 C10 H13 109.2
C11 C10 H13 109.2
H14 C10 H13 107.9
C12 C11 C10 110.80(19)
C12 C11 H12 109.5
C10 C11 H12 109.5
C12 C11 H11 109.5
C10 C11 H11 109.5
H12 C11 H11 108.1
C15 C12 C11 111.03(19)
C15 C12 H6 109.4
C11 C12 H6 109.4
C15 C12 H2 109.4
C11 C12 H2 109.4
H6 C12 H2 108.0
C1 C13 C14 111.2(2)
C1 C13 H26 109.4
C14 C13 H26 109.4
C1 C13 H25 109.4
C14 C13 H25 109.4
H26 C13 H25 108.0
C13 C14 C4 110.92(18)
C13 C14 H24 109.5
C4 C14 H24 109.5
C13 C14 H23 109.5
C4 C14 H23 109.5
H24 C14 H23 108.0
C12 C15 C16 111.5(2)
C12 C15 H10 109.3
C16 C15 H10 109.3
C12 C15 H9 109.3
C16 C15 H9 109.3
H10 C15 H9 108.0
C9 C16 C15 110.94(17)
C9 C16 H7 109.5
C15 C16 H7 109.5
C9 C16 H8 109.5
C15 C16 H8 109.5
H7 C16 H8 108.0
C29 C17 C18 111.10(18)
C29 C17 H38 109.4
C18 C17 H38 109.4
C29 C17 H27 109.4
C18 C17 H27 109.4
H38 C17 H27 108.0
C17 C18 C19 110.88(19)
C17 C18 H39 109.5
C19 C18 H39 109.5
C17 C18 H40 109.5
C19 C18 H40 109.5
H39 C18 H40 108.1
C20 C19 C18 111.10(19)
C20 C19 H41 109.4
C18 C19 H41 109.4
C20 C19 H42 109.4
C18 C19 H42 109.4
H41 C19 H42 108.0
N3 C20 C19 110.76(17)
N3 C20 C30 110.42(16)
C19 C20 C30 110.61(17)
N3 C20 H33 108.3
C19 C20 H33 108.3
C30 C20 H33 108.3
O4 C21 N3 122.15(19)
O4 C21 C22 124.27(19)
N3 C21 C22 113.56(17)
C23 C22 C21 131.22(19)
C23 C22 H31 114.4
C21 C22 H31 114.4
C22 C23 C24 134.10(19)
C22 C23 H43 113.0
C24 C23 H43 113.0
O3 C24 N4 123.01(19)
O3 C24 C23 117.95(19)
N4 C24 C23 119.04(18)
N4 C25 C31 110.66(17)
N4 C25 C26 109.06(17)
C31 C25 C26 111.30(17)
N4 C25 H48 108.6
C31 C25 H48 108.6
C26 C25 H48 108.6
C25 C26 C27 112.29(19)
C25 C26 H49 109.1
C27 C26 H49 109.1
C25 C26 H50 109.1
C27 C26 H50 109.1
H49 C26 H50 107.9
C28 C27 C26 111.60(18)
C28 C27 H52 109.3
C26 C27 H52 109.3
C28 C27 H51 109.3
C26 C27 H51 109.3
H52 C27 H51 108.0
C32 C28 C27 111.1(2)
C32 C28 H29 109.4
C27 C28 H29 109.4
C32 C28 H28 109.4
C27 C28 H28 109.4
H29 C28 H28 108.0
C17 C29 C30 111.10(19)
C17 C29 H37 109.4
C30 C29 H37 109.4
C17 C29 H36 109.4
C30 C29 H36 109.4
H37 C29 H36 108.0
C20 C30 C29 110.82(18)
C20 C30 H35 109.5
C29 C30 H35 109.5
C20 C30 H34 109.5
C29 C30 H34 109.5
H35 C30 H34 108.1
C25 C31 C32 112.13(19)
C25 C31 H47 109.2
C32 C31 H47 109.2
C25 C31 H46 109.2
C32 C31 H46 109.2
H47 C31 H46 107.9
C28 C32 C31 110.7(2)
C28 C32 H44 109.5
C31 C32 H44 109.5
C28 C32 H45 109.5
C31 C32 H45 109.5
H44 C32 H45 108.1

loop_
_geom_bond_atom_site_label_1
_geom_bond_atom_site_label_2
_geom_bond_distance
O1 C5 1.238(2)
O2 C8 1.240(2)
O3 C24 1.232(2)
O4 C21 1.236(2)
N1 C5 1.334(2)
N1 C4 1.456(2)
N1 H4 0.8600
N2 C8 1.329(2)
N2 C9 1.453(2)
N2 H5 0.8600
N3 C21 1.330(3)
N3 C20 1.457(2)
N3 H32 0.8600
N4 C24 1.328(3)
N4 C25 1.454(2)
N4 H30 0.8600
C1 C2 1.512(3)
C1 C13 1.513(4)
C1 H1 0.9700
C1 H3 0.9700
C2 C3 1.518(3)
C2 H21 0.9700
C2 H20 0.9700
C3 C4 1.523(3)
C3 H18 0.9700
C3 H19 0.9700
C4 C14 1.527(3)
C4 H22 0.9800
C5 C6 1.488(3)
C6 C7 1.335(3)
C6 H17 0.9300
C7 C8 1.487(3)
C7 H16 0.9300
C9 C16 1.515(3)
C9 C10 1.524(3)
C9 H15 0.9800
C10 C11 1.524(3)
C10 H14 0.9700
C10 H13 0.9700
C11 C12 1.519(3)
C11 H12 0.9700
C11 H11 0.9700
C12 C15 1.518(3)
C12 H6 0.9700
C12 H2 0.9700
C13 C14 1.519(3)
C13 H26 0.9700
C13 H25 0.9700
C14 H24 0.9700
C14 H23 0.9700
C15 C16 1.524(3)
C15 H10 0.9700
C15 H9 0.9700
C16 H7 0.9700
C16 H8 0.9700
C17 C29 1.518(3)
C17 C18 1.519(3)
C17 H38 0.9700
C17 H27 0.9700
C18 C19 1.522(3)
C18 H39 0.9700
C18 H40 0.9700
C19 C20 1.515(3)
C19 H41 0.9700
C19 H42 0.9700
C20 C30 1.519(3)
C20 H33 0.9800
C21 C22 1.492(3)
C22 C23 1.332(3)
C22 H31 0.9300
C23 C24 1.493(3)
C23 H43 0.9300
C25 C31 1.514(3)
C25 C26 1.517(3)
C25 H48 0.9800
C26 C27 1.526(3)
C26 H49 0.9700
C26 H50 0.9700
C27 C28 1.513(3)
C27 H52 0.9700
C27 H51 0.9700
C28 C32 1.504(3)
C28 H29 0.9700
C28 H28 0.9700
C29 C30 1.520(3)
C29 H37 0.9700
C29 H36 0.9700
C30 H35 0.9700
C30 H34 0.9700
C31 C32 1.519(3)
C31 H47 0.9700
C31 H46 0.9700
C32 H44 0.9700
C32 H45 0.9700

loop_
_geom_hbond_atom_site_label_D
_geom_hbond_atom_site_label_H
_geom_hbond_atom_site_label_A
_geom_hbond_distance_DH
_geom_hbond_distance_HA
_geom_hbond_distance_DA
_geom_hbond_angle_DHA
_geom_hbond_site_symmetry_A
N4 H30 O4 0.86 1.83 2.660(2) 162.4 .
N3 H32 O2 0.86 1.99 2.835(2) 168.6 1_565
N2 H5 O1 0.86 1.85 2.668(2) 157.8 .
N1 H4 O3 0.86 1.98 2.830(2) 167.8 1_546
N4 H30 O4 0.86 1.83 2.660(2) 162.4 .
N2 H5 O1 0.86 1.85 2.668(2) 157.8 .
N1 H4 O3 0.86 1.98 2.830(2) 167.8 1_546
N2 H5 O1 0.86 1.85 2.668(2) 157.8 .
N3 H32 O2 0.86 1.99 2.835(2) 168.6 1_565
N4 H30 O4 0.86 1.83 2.660(2) 162.4 .
N1 H4 O3 0.86 1.98 2.830(2) 167.8 1_546
N2 H5 O1 0.86 1.85 2.668(2) 157.8 .
N3 H32 O2 0.86 1.99 2.835(2) 168.6 1_565
N4 H30 O4 0.86 1.83 2.660(2) 162.4 .

loop_
_geom_torsion_atom_site_label_1
_geom_torsion_atom_site_label_2
_geom_torsion_atom_site_label_3
_geom_torsion_atom_site_label_4
_geom_torsion
C13 C1 C2 C3 -56.6(3)
C1 C2 C3 C4 56.3(3)
C5 N1 C4 C3 -77.5(2)
C5 N1 C4 C14 159.49(19)
C2 C3 C4 N1 -177.91(18)
C2 C3 C4 C14 -55.6(2)
C4 N1 C5 O1 -2.0(3)
C4 N1 C5 C6 178.92(17)
O1 C5 C6 C7 -0.1(4)
N1 C5 C6 C7 178.9(2)
C5 C6 C7 C8 3.2(4)
C9 N2 C8 O2 -6.9(3)
C9 N2 C8 C7 172.61(17)
C6 C7 C8 O2 174.7(2)
C6 C7 C8 N2 -4.9(3)
C8 N2 C9 C16 153.08(19)
C8 N2 C9 C10 -84.0(2)
N2 C9 C10 C11 -176.66(17)
C16 C9 C10 C11 -54.7(2)
C9 C10 C11 C12 54.9(3)
C10 C11 C12 C15 -55.5(3)
C2 C1 C13 C14 56.4(3)
C1 C13 C14 C4 -55.8(3)
N1 C4 C14 C13 178.7(2)
C3 C4 C14 C13 55.4(3)
C11 C12 C15 C16 56.4(3)
N2 C9 C16 C15 177.09(18)
C10 C9 C16 C15 54.7(2)
C12 C15 C16 C9 -55.9(3)
C29 C17 C18 C19 -55.5(3)
C17 C18 C19 C20 56.2(3)
C21 N3 C20 C19 -92.5(2)
C21 N3 C20 C30 144.6(2)
C18 C19 C20 N3 -179.61(17)
C18 C19 C20 C30 -56.8(2)
C20 N3 C21 O4 -1.1(3)
C20 N3 C21 C22 177.15(18)
O4 C21 C22 C23 -1.5(4)
N3 C21 C22 C23 -179.8(2)
C21 C22 C23 C24 -0.6(4)
C25 N4 C24 O3 -1.6(3)
C25 N4 C24 C23 178.84(18)
C22 C23 C24 O3 -179.1(2)
C22 C23 C24 N4 0.4(4)
C24 N4 C25 C31 -83.8(2)
C24 N4 C25 C26 153.45(19)
N4 C25 C26 C27 173.96(17)
C31 C25 C26 C27 51.6(3)
C25 C26 C27 C28 -52.9(3)
C26 C27 C28 C32 55.6(3)
C18 C17 C29 C30 55.7(3)
N3 C20 C30 C29 179.75(18)
C19 C20 C30 C29 56.8(2)
C17 C29 C30 C20 -56.3(3)
N4 C25 C31 C32 -175.05(19)
C26 C25 C31 C32 -53.6(3)
C27 C28 C32 C31 -57.2(3)
C25 C31 C32 C28 56.6(3)
